data_7229242
loop_
_publ_author_name
'Jiang, Wen-Hong'
'Zhang, Han-Zhong'
'Hou, Guang-Feng'
'Ma, Dong-Sheng'
'Liu, Bin'
'Yu, Ying-Hui'

_publ_section_title
;
 Five Co(ii) coordination polymers with different counter anions based on
 [3,5-di(4H-1,2,4-triazol-4-yl)benzoato]&#x2212; ligand: directed
 synthesis, structures and magnetic properties
;
_journal_issue 72
_journal_name_full 'RSC Adv.'
_journal_page_first 45641
_journal_paper_doi 10.1039/C7RA07089F
_journal_volume 7
_journal_year 2017
_chemical_formula_moiety 'C33 H23 Co3 N18 O7, 3(N O3), 4(H2 O)'
_chemical_formula_sum 'C33 H31 Co3 N21 O20'
_chemical_formula_weight 1218.58
_chemical_name_systematic
; 
 ? 
;
_space_group_IT_number 15
_symmetry_cell_setting monoclinic
_symmetry_space_group_name_Hall '-C 2yc'
_symmetry_space_group_name_H-M 'C 1 2/c 1'
_atom_sites_solution_hydrogens geom
_atom_sites_solution_primary direct
_atom_sites_solution_secondary difmap
_audit_creation_method SHELXL-97
_audit_update_record
;
2017-01-17 deposited with the CCDC.
2017-09-07 downloaded from the CCDC.
;
_cell_angle_alpha 90.00
_cell_angle_beta 93.431(2)
_cell_angle_gamma 90.00
_cell_formula_units_Z 4
_cell_length_a 16.9247(4)
_cell_length_b 17.5262(4)
_cell_length_c 15.1234(4)
_cell_measurement_reflns_used 3029
_cell_measurement_temperature 293(2)
_cell_measurement_theta_max 29.0845
_cell_measurement_theta_min 3.1080
_cell_volume 4477.95(19)
_computing_cell_refinement
;
CrysAlisPro, Agilent Technologies,
Version 1.171.35.21 (release 20-01-2012 CrysAlis171 .NET)
(compiled Jan 23 2012,18:06:46)
;
_computing_data_collection
;
CrysAlisPro, Agilent Technologies,
Version 1.171.35.21 (release 20-01-2012 CrysAlis171 .NET)
(compiled Jan 23 2012,18:06:46)
;
_computing_data_reduction
;
CrysAlisPro, Agilent Technologies,
Version 1.171.35.21 (release 20-01-2012 CrysAlis171 .NET)
(compiled Jan 23 2012,18:06:46)
;
_computing_structure_refinement 'SHELXL-97 (Sheldrick, 1997)'
_computing_structure_solution 'SHELXS-97 (Sheldrick, 1990)'
_diffrn_ambient_temperature 293(2)
_diffrn_detector_area_resol_mean 16.1954
_diffrn_measured_fraction_theta_full 0.994
_diffrn_measured_fraction_theta_max 0.994
_diffrn_measurement_device_type 'Xcalibur, Eos'
_diffrn_measurement_method '\w scans'
_diffrn_radiation_monochromator graphite
_diffrn_radiation_source 'fine-focus sealed tube'
_diffrn_radiation_type MoK\a
_diffrn_radiation_wavelength 0.71073
_diffrn_reflns_av_R_equivalents 0.0313
_diffrn_reflns_av_sigmaI/netI 0.0542
_diffrn_reflns_limit_h_max 20
_diffrn_reflns_limit_h_min -13
_diffrn_reflns_limit_k_max 20
_diffrn_reflns_limit_k_min -19
_diffrn_reflns_limit_l_max 17
_diffrn_reflns_limit_l_min -17
_diffrn_reflns_number 8411
_diffrn_reflns_theta_full 25.00
_diffrn_reflns_theta_max 25.00
_diffrn_reflns_theta_min 3.11
_exptl_absorpt_coefficient_mu 1.205
_exptl_absorpt_correction_T_max 0.7859
_exptl_absorpt_correction_T_min 0.7447
_exptl_absorpt_correction_type multi-scan
_exptl_absorpt_process_details
;
CrysAlisPro, Agilent Technologies,
Version 1.171.35.21 (release 20-01-2012 CrysAlis171 .NET)
(compiled Jan 23 2012,18:06:46)
Empirical absorption correction using spherical harmonics,
 implemented in SCALE3 ABSPACK scaling algorithm.
;
_exptl_crystal_colour RED
_exptl_crystal_density_diffrn 1.808
_exptl_crystal_density_method 'not measured'
_exptl_crystal_description BLOCK
_exptl_crystal_F_000 2467
_exptl_crystal_size_max 0.26
_exptl_crystal_size_mid 0.23
_exptl_crystal_size_min 0.21
_refine_diff_density_max 2.045
_refine_diff_density_min -0.842
_refine_diff_density_rms 0.120
_refine_ls_extinction_method none
_refine_ls_goodness_of_fit_ref 1.042
_refine_ls_hydrogen_treatment mixed
_refine_ls_matrix_type full
_refine_ls_number_parameters 352
_refine_ls_number_reflns 3931
_refine_ls_number_restraints 18
_refine_ls_restrained_S_all 1.053
_refine_ls_R_factor_all 0.0865
_refine_ls_R_factor_gt 0.0599
_refine_ls_shift/su_max 0.001
_refine_ls_shift/su_mean 0.000
_refine_ls_structure_factor_coef Fsqd
_refine_ls_weighting_details 'calc w=1/[\s^2^(Fo^2^)+(0.0799P)^2^+31.3746P] where P=(Fo^2^+2Fc^2^)/3'
_refine_ls_weighting_scheme calc
_refine_ls_wR_factor_gt 0.1525
_refine_ls_wR_factor_ref 0.1673
_reflns_number_gt 2767
_reflns_number_total 3931
_reflns_threshold_expression >2sigma(I)
_cod_data_source_file c7ra07089f2.cif
_cod_data_source_block 3-Co
_cod_original_sg_symbol_H-M 'C 2/c'
_cod_database_code 7229242

loop_
_symmetry_equiv_pos_as_xyz
'x, y, z'
'-x, y, -z+1/2'
'x+1/2, y+1/2, z'
'-x+1/2, y+1/2, -z+1/2'
'-x, -y, -z'
'x, -y, z-1/2'
'-x+1/2, -y+1/2, -z'
'x+1/2, -y+1/2, z-1/2'

loop_
_atom_site_label
_atom_site_type_symbol
_atom_site_fract_x
_atom_site_fract_y
_atom_site_fract_z
_atom_site_U_iso_or_equiv
_atom_site_adp_type
_atom_site_occupancy
_atom_site_symmetry_multiplicity
_atom_site_calc_flag
_atom_site_refinement_flags
C1 C 0.7112(3) 0.1494(3) 0.8415(3) 0.0142(11) Uani 1 1 d .
C2 C 0.6823(3) 0.2024(3) 0.8995(3) 0.0181(12) Uani 1 1 d .
H2 H 0.6918 0.2542 0.8922 0.022 Uiso 1 1 calc R
C3 C 0.6390(3) 0.1766(3) 0.9687(3) 0.0152(11) Uani 1 1 d .
C4 C 0.6274(3) 0.0991(3) 0.9808(3) 0.0187(12) Uani 1 1 d .
H4 H 0.5987 0.0815 1.0272 0.022 Uiso 1 1 calc R
C5 C 0.6592(3) 0.0486(3) 0.9226(3) 0.0168(11) Uani 1 1 d .
C6 C 0.7003(3) 0.0725(3) 0.8526(3) 0.0180(12) Uani 1 1 d .
H6 H 0.7203 0.0375 0.8135 0.022 Uiso 1 1 calc R
C7 C 0.6053(3) 0.2331(3) 1.0309(3) 0.0167(12) Uani 1 1 d .
C8 C 0.8277(3) 0.2012(3) 0.7644(3) 0.0199(12) Uani 1 1 d .
H8 H 0.8632 0.2050 0.8136 0.024 Uiso 1 1 calc R
C9 C 0.7223(3) 0.1792(3) 0.6818(3) 0.0191(12) Uani 1 1 d .
H9 H 0.6714 0.1643 0.6626 0.023 Uiso 1 1 calc R
C10 C 0.7077(4) -0.0804(3) 0.9686(4) 0.0236(13) Uani 1 1 d .
H10 H 0.7572 -0.0649 0.9922 0.028 Uiso 1 1 calc R
C11 C 0.5897(3) -0.0787(3) 0.9090(4) 0.0198(12) Uani 1 1 d .
H11 H 0.5415 -0.0617 0.8835 0.024 Uiso 1 1 calc R
C12 C 1.0000 0.0342(4) 0.7500 0.0141(15) Uani 1 2 d S
C13 C 1.0299(3) -0.0055(3) 0.6796(3) 0.0166(11) Uani 1 1 d .
H13 H 1.0491 0.0206 0.6317 0.020 Uiso 1 1 calc R
C14 C 1.0305(3) -0.0842(3) 0.6821(3) 0.0155(11) Uani 1 1 d .
C15 C 1.0000 -0.1250(4) 0.7500 0.0204(17) Uani 1 2 d S
H15 H 1.0000 -0.1781 0.7500 0.025 Uiso 1 2 calc SR
C16 C 1.0000 0.1199(4) 0.7500 0.0142(15) Uani 1 2 d S
C17 C 1.1356(3) -0.1609(3) 0.6168(3) 0.0186(12) Uani 1 1 d .
H17 H 1.1718 -0.1592 0.6656 0.022 Uiso 1 1 calc R
C18 C 1.0321(3) -0.1430(3) 0.5313(4) 0.0221(13) Uani 1 1 d .
H18 H 0.9828 -0.1258 0.5091 0.027 Uiso 1 1 calc R
Co1 Co 0.95306(4) 0.25049(4) 0.62785(4) 0.0122(2) Uani 1 1 d .
Co2 Co 1.2500 -0.2500 0.5000 0.0118(3) Uani 1 2 d S
N1 N 0.8435(2) 0.2197(3) 0.6835(3) 0.0161(10) Uani 1 1 d .
N2 N 0.7747(3) 0.2061(3) 0.6306(3) 0.0176(10) Uani 1 1 d .
N3 N 0.7519(3) 0.1757(3) 0.7662(3) 0.0169(10) Uani 1 1 d .
N4 N 0.6508(3) -0.0328(2) 0.9363(3) 0.0172(10) Uani 1 1 d .
N5 N 0.6843(2) -0.1511(2) 0.9623(3) 0.0168(10) Uani 1 1 d .
N6 N 0.6080(3) -0.1499(2) 0.9235(3) 0.0181(10) Uani 1 1 d .
N7 N 1.0657(3) -0.1260(2) 0.6123(3) 0.0154(10) Uani 1 1 d .
N8 N 1.1466(2) -0.1979(3) 0.5436(3) 0.0175(10) Uani 1 1 d .
N9 N 1.0791(3) -0.1868(2) 0.4889(3) 0.0171(10) Uani 1 1 d .
N10 N 0.7404(9) 0.4261(6) 0.8084(6) 0.105(4) Uani 1 1 d .
N11 N 0.5000 0.1593(9) 0.7500 0.209(17) Uani 1 2 d S
O1 O 1.0041(2) 0.1518(2) 0.6761(2) 0.0184(8) Uani 1 1 d .
O2 O 0.6292(2) 0.2994(2) 1.0312(3) 0.0280(10) Uani 1 1 d .
O3 O 0.5529(2) 0.2068(2) 1.0800(2) 0.0234(9) Uani 1 1 d .
O4 O 0.6758(7) 0.3935(7) 0.8300(7) 0.152(4) Uani 1 1 d .
O5 O 0.7769(7) 0.3896(7) 0.7646(7) 0.163(5) Uani 1 1 d .
O6 O 0.7582(5) 0.4841(4) 0.8420(5) 0.098(2) Uani 1 1 d U
O7 O 0.5381(6) 0.1992(6) 0.6901(12) 0.208(7) Uani 1 1 d .
O8 O 0.5000 0.0946(14) 0.7500 0.211(8) Uani 1 2 d SU
O9 O 1.0000 0.3161(3) 0.7500 0.0255(13) Uani 1 2 d S
H91 H 1.0340 0.3439 0.7262 0.038 Uiso 1 1 d R
O10 O 0.6406(4) 0.4611(3) 0.9949(5) 0.0779(19) Uani 1 1 d .
O11 O 0.9235(6) 0.4458(5) 0.7953(6) 0.130(3) Uani 1 1 d U

loop_
_atom_site_aniso_label
_atom_site_aniso_U_11
_atom_site_aniso_U_22
_atom_site_aniso_U_33
_atom_site_aniso_U_23
_atom_site_aniso_U_13
_atom_site_aniso_U_12
C1 0.016(3) 0.018(3) 0.010(2) 0.002(2) 0.006(2) 0.003(2)
C2 0.019(3) 0.015(3) 0.022(3) 0.001(2) 0.007(2) 0.000(2)
C3 0.017(3) 0.015(3) 0.014(2) 0.000(2) 0.004(2) 0.003(2)
C4 0.027(3) 0.016(3) 0.015(3) 0.001(2) 0.008(2) -0.004(2)
C5 0.020(3) 0.009(3) 0.022(3) 0.001(2) 0.004(2) 0.000(2)
C6 0.021(3) 0.016(3) 0.017(3) -0.005(2) 0.007(2) 0.002(2)
C7 0.019(3) 0.016(3) 0.016(3) 0.000(2) 0.004(2) 0.002(2)
C8 0.023(3) 0.025(3) 0.013(3) 0.000(2) 0.001(2) -0.001(2)
C9 0.019(3) 0.024(3) 0.015(3) 0.004(2) 0.003(2) -0.006(2)
C10 0.026(3) 0.017(3) 0.028(3) -0.002(2) -0.001(3) -0.001(3)
C11 0.017(3) 0.017(3) 0.025(3) -0.002(2) -0.001(2) 0.000(2)
C12 0.018(4) 0.008(3) 0.017(4) 0.000 0.006(3) 0.000
C13 0.022(3) 0.013(3) 0.015(3) 0.001(2) 0.008(2) -0.002(2)
C14 0.018(3) 0.015(3) 0.015(3) -0.003(2) 0.005(2) 0.002(2)
C15 0.029(4) 0.011(4) 0.023(4) 0.000 0.010(3) 0.000
C16 0.011(4) 0.007(3) 0.025(4) 0.000 0.003(3) 0.000
C17 0.014(3) 0.025(3) 0.017(3) -0.004(2) -0.001(2) 0.005(2)
C18 0.023(3) 0.021(3) 0.022(3) -0.003(2) 0.002(2) 0.007(3)
Co1 0.0137(4) 0.0103(4) 0.0130(4) 0.0012(3) 0.0041(3) 0.0006(3)
Co2 0.0133(5) 0.0113(5) 0.0110(5) -0.0008(4) 0.0022(4) 0.0008(4)
N1 0.014(2) 0.019(2) 0.015(2) -0.0029(18) 0.0031(18) -0.001(2)
N2 0.014(2) 0.025(3) 0.013(2) 0.0022(19) 0.0001(18) 0.000(2)
N3 0.016(2) 0.020(2) 0.016(2) 0.0015(18) 0.0069(18) -0.002(2)
N4 0.021(2) 0.011(2) 0.021(2) 0.0013(18) 0.0052(19) -0.0002(19)
N5 0.013(2) 0.013(2) 0.024(2) -0.0005(19) 0.0005(19) -0.0001(19)
N6 0.020(2) 0.013(2) 0.021(2) 0.0016(18) 0.0002(19) -0.001(2)
N7 0.021(2) 0.010(2) 0.015(2) -0.0035(17) 0.0038(18) 0.0018(19)
N8 0.015(2) 0.021(2) 0.016(2) -0.0040(19) -0.0015(18) 0.001(2)
N9 0.018(2) 0.015(2) 0.019(2) -0.0030(18) 0.0021(19) 0.005(2)
N10 0.181(12) 0.078(7) 0.052(5) 0.012(5) -0.018(6) -0.062(8)
N11 0.123(18) 0.034(9) 0.45(5) 0.000 -0.15(2) 0.000
O1 0.026(2) 0.0137(19) 0.0158(18) 0.0052(15) 0.0057(16) 0.0029(17)
O2 0.038(2) 0.016(2) 0.031(2) -0.0057(17) 0.0145(19) -0.0032(19)
O3 0.024(2) 0.021(2) 0.026(2) 0.0006(17) 0.0123(18) 0.0039(18)
O4 0.168(10) 0.169(10) 0.116(7) 0.032(7) -0.017(7) -0.086(8)
O5 0.196(12) 0.174(11) 0.121(8) -0.061(8) 0.024(8) 0.073(9)
O6 0.138(6) 0.078(5) 0.081(5) -0.005(4) 0.021(4) -0.038(5)
O7 0.103(8) 0.094(9) 0.44(2) -0.051(12) 0.091(11) -0.005(7)
O8 0.214(12) 0.183(11) 0.232(12) 0.000 -0.009(9) 0.000
O9 0.037(3) 0.023(3) 0.016(3) 0.000 0.005(2) 0.000
O10 0.063(4) 0.053(4) 0.116(6) 0.003(4) -0.009(4) -0.021(3)
O11 0.145(6) 0.134(6) 0.111(6) 0.035(5) 0.014(5) 0.051(5)

loop_
_atom_type_symbol
_atom_type_description
_atom_type_scat_dispersion_real
_atom_type_scat_dispersion_imag
_atom_type_scat_source
C C 0.0033 0.0016 'International Tables Vol C Tables 4.2.6.8 and 6.1.1.4'
H H 0.0000 0.0000 'International Tables Vol C Tables 4.2.6.8 and 6.1.1.4'
Co Co 0.3494 0.9721 'International Tables Vol C Tables 4.2.6.8 and 6.1.1.4'
N N 0.0061 0.0033 'International Tables Vol C Tables 4.2.6.8 and 6.1.1.4'
O O 0.0106 0.0060 'International Tables Vol C Tables 4.2.6.8 and 6.1.1.4'

loop_
_geom_angle_atom_site_label_1
_geom_angle_atom_site_label_2
_geom_angle_atom_site_label_3
_geom_angle
_geom_angle_site_symmetry_1
_geom_angle_site_symmetry_3
C6 C1 C2 121.8(5) . .
C6 C1 N3 119.0(4) . .
C2 C1 N3 119.2(5) . .
C1 C2 C3 118.7(5) . .
C1 C2 H2 120.7 . .
C3 C2 H2 120.7 . .
C4 C3 C2 120.3(5) . .
C4 C3 C7 120.1(5) . .
C2 C3 C7 119.6(5) . .
C5 C4 C3 118.7(5) . .
C5 C4 H4 120.6 . .
C3 C4 H4 120.6 . .
C6 C5 C4 122.2(5) . .
C6 C5 N4 118.1(5) . .
C4 C5 N4 119.6(5) . .
C5 C6 C1 118.3(5) . .
C5 C6 H6 120.8 . .
C1 C6 H6 120.8 . .
O2 C7 O3 125.4(5) . .
O2 C7 C3 119.2(5) . .
O3 C7 C3 115.4(4) . .
N1 C8 N3 110.2(5) . .
N1 C8 H8 124.9 . .
N3 C8 H8 124.9 . .
N2 C9 N3 110.6(5) . .
N2 C9 H9 124.7 . .
N3 C9 H9 124.7 . .
N5 C10 N4 110.8(5) . .
N5 C10 H10 124.6 . .
N4 C10 H10 124.6 . .
N6 C11 N4 110.4(5) . .
N6 C11 H11 124.8 . .
N4 C11 H11 124.8 . .
C13 C12 C13 120.1(6) 2_756 .
C13 C12 C16 119.9(3) 2_756 .
C13 C12 C16 119.9(3) . .
C14 C13 C12 118.7(5) . .
C14 C13 H13 120.7 . .
C12 C13 H13 120.7 . .
C15 C14 C13 122.6(5) . .
C15 C14 N7 118.1(5) . .
C13 C14 N7 119.3(4) . .
C14 C15 C14 117.4(7) 2_756 .
C14 C15 H15 121.3 2_756 .
C14 C15 H15 121.3 . .
O1 C16 O1 127.1(6) 2_756 .
O1 C16 C12 116.4(3) 2_756 .
O1 C16 C12 116.4(3) . .
N8 C17 N7 110.8(5) . .
N8 C17 H17 124.6 . .
N7 C17 H17 124.6 . .
N9 C18 N7 109.8(5) . .
N9 C18 H18 125.1 . .
N7 C18 H18 125.1 . .
O3 Co1 O1 95.54(15) 8 .
O3 Co1 N9 94.28(16) 8 5_756
O1 Co1 N9 86.22(16) . 5_756
O3 Co1 N6 87.92(16) 8 4_656
O1 Co1 N6 176.16(16) . 4_656
N9 Co1 N6 91.86(16) 5_756 4_656
O3 Co1 N1 172.72(16) 8 .
O1 Co1 N1 90.21(16) . .
N9 Co1 N1 90.54(16) 5_756 .
N6 Co1 N1 86.47(17) 4_656 .
O3 Co1 O9 81.09(12) 8 .
O1 Co1 O9 91.05(15) . .
N9 Co1 O9 174.40(12) 5_756 .
N6 Co1 O9 91.14(16) 4_656 .
N1 Co1 O9 94.37(12) . .
N8 Co2 N8 180.0(2) . 7_746
N8 Co2 N5 89.64(17) . 2_756
N8 Co2 N5 90.36(17) 7_746 2_756
N8 Co2 N5 90.36(17) . 8_545
N8 Co2 N5 89.64(17) 7_746 8_545
N5 Co2 N5 180.0(2) 2_756 8_545
N8 Co2 N2 89.28(16) . 3_545
N8 Co2 N2 90.72(16) 7_746 3_545
N5 Co2 N2 88.58(17) 2_756 3_545
N5 Co2 N2 91.42(17) 8_545 3_545
N8 Co2 N2 90.72(16) . 5_756
N8 Co2 N2 89.28(16) 7_746 5_756
N5 Co2 N2 91.42(17) 2_756 5_756
N5 Co2 N2 88.58(17) 8_545 5_756
N2 Co2 N2 180.0 3_545 5_756
C8 N1 N2 106.5(4) . .
C8 N1 Co1 131.1(4) . .
N2 N1 Co1 121.9(3) . .
C9 N2 N1 107.2(4) . .
C9 N2 Co2 125.3(4) . 3_455
N1 N2 Co2 125.5(3) . 3_455
C9 N3 C8 105.4(4) . .
C9 N3 C1 126.5(4) . .
C8 N3 C1 128.1(4) . .
C10 N4 C11 105.1(5) . .
C10 N4 C5 126.0(5) . .
C11 N4 C5 128.3(5) . .
C10 N5 N6 106.8(4) . .
C10 N5 Co2 127.3(4) . 2_756
N6 N5 Co2 125.9(3) . 2_756
C11 N6 N5 107.0(4) . .
C11 N6 Co1 127.8(4) . 4_646
N5 N6 Co1 123.8(3) . 4_646
C17 N7 C18 105.7(4) . .
C17 N7 C14 127.0(4) . .
C18 N7 C14 127.2(4) . .
C17 N8 N9 106.4(4) . .
C17 N8 Co2 129.8(4) . .
N9 N8 Co2 123.0(3) . .
C18 N9 N8 107.2(4) . .
C18 N9 Co1 125.7(4) . 5_756
N8 N9 Co1 125.6(3) . 5_756
O5 N10 O6 127.6(16) . .
O5 N10 O4 113.5(12) . .
O6 N10 O4 118.4(14) . .
O8 N11 O7 121.5(7) . 2_656
O8 N11 O7 121.5(7) . .
O7 N11 O7 117.0(15) 2_656 .
C16 O1 Co1 130.4(3) . .
C7 O3 Co1 134.4(3) . 8_456
Co1 O9 Co1 119.4(2) . 2_756
Co1 O9 H91 99.1 . .
Co1 O9 H91 114.8 2_756 .

loop_
_geom_bond_atom_site_label_1
_geom_bond_atom_site_label_2
_geom_bond_distance
_geom_bond_site_symmetry_2
C1 C6 1.371(7) .
C1 C2 1.386(7) .
C1 N3 1.443(6) .
C2 C3 1.389(7) .
C2 H2 0.9300 .
C3 C4 1.385(7) .
C3 C7 1.503(7) .
C4 C5 1.381(7) .
C4 H4 0.9300 .
C5 C6 1.366(7) .
C5 N4 1.449(7) .
C6 H6 0.9300 .
C7 O2 1.231(6) .
C7 O3 1.275(6) .
C8 N1 1.309(6) .
C8 N3 1.360(7) .
C8 H8 0.9300 .
C9 N2 1.301(7) .
C9 N3 1.345(7) .
C9 H9 0.9300 .
C10 N5 1.303(7) .
C10 N4 1.345(7) .
C10 H10 0.9300 .
C11 N6 1.302(7) .
C11 N4 1.355(7) .
C11 H11 0.9300 .
C12 C13 1.392(6) 2_756
C12 C13 1.392(6) .
C12 C16 1.503(9) .
C13 C14 1.380(7) .
C13 H13 0.9300 .
C14 C15 1.377(6) .
C14 N7 1.443(6) .
C15 C14 1.377(6) 2_756
C15 H15 0.9300 .
C16 O1 1.255(4) 2_756
C16 O1 1.255(4) .
C17 N8 1.307(7) .
C17 N7 1.329(7) .
C17 H17 0.9300 .
C18 N9 1.301(7) .
C18 N7 1.353(7) .
C18 H18 0.9300 .
Co1 O3 2.021(4) 8
Co1 O1 2.049(3) .
Co1 N9 2.133(4) 5_756
Co1 N6 2.150(4) 4_656
Co1 N1 2.150(4) .
Co1 O9 2.278(3) .
Co2 N8 2.114(4) .
Co2 N8 2.114(4) 7_746
Co2 N5 2.119(4) 2_756
Co2 N5 2.119(4) 8_545
Co2 N2 2.137(4) 3_545
Co2 N2 2.137(4) 5_756
N1 N2 1.394(6) .
N2 Co2 2.137(4) 3_455
N5 N6 1.387(6) .
N5 Co2 2.119(4) 2_756
N6 Co1 2.150(4) 4_646
N8 N9 1.382(6) .
N9 Co1 2.133(4) 5_756
N10 O5 1.131(14) .
N10 O6 1.168(11) .
N10 O4 1.292(13) .
N11 O8 1.13(2) .
N11 O7 1.340(14) 2_656
N11 O7 1.340(14) .
O3 Co1 2.021(4) 8_456
O9 Co1 2.278(3) 2_756
O9 H91 0.8501 .
